data_2018405
loop_
_publ_author_name
'Reis, I.'
'Kr\"amer, V.'
'Seiler, A.'
'Topa, D.'
'Keller, E.'

_publ_section_title
;
 Pb~5.0(1)~In~8.4(1)~Bi~1.6(1)~S~20~, a new quaternary lead indium bismuth
 sulfide
;
_journal_coeditor_code BI3029
_journal_issue 3
_journal_name_full 'Acta Crystallographica Section C'
_journal_page_first i12
_journal_page_last i16
_journal_paper_doi 10.1107/S0108270112001011
_journal_volume 68
_journal_year 2012
_chemical_formula_iupac 'Pb5 In8.38 Bi1.62 S20'
_chemical_formula_sum 'Bi1.62 In8.38 Pb5 S20'
_chemical_formula_weight 2978.24
_chemical_name_systematic 'pentalead octaindium dibismuth icosasulfide'
_space_group_IT_number 11
_symmetry_cell_setting monoclinic
_symmetry_space_group_name_Hall '-P 2yb'
_symmetry_space_group_name_H-M 'P 1 21/m 1'
_atom_sites_solution_primary direct
_atom_sites_solution_secondary difmap
_audit_creation_method SHELXL97
_cell_angle_alpha 90.00
_cell_angle_beta 103.590(10)
_cell_angle_gamma 90.00
_cell_formula_units_Z 2
_cell_length_a 27.065(4)
_cell_length_b 3.8825(3)
_cell_length_c 15.683(2)
_cell_measurement_reflns_used 5431
_cell_measurement_temperature 293(2)
_cell_measurement_theta_max 29.95
_cell_measurement_theta_min 2.27
_cell_volume 1601.8(3)
_computing_cell_refinement 'SAINT (Bruker, 2001)'
_computing_data_collection 'SMART (Bruker, 2001)'
_computing_data_reduction 'SAINT (Bruker, 2001)'
_computing_molecular_graphics 'SCHAKAL99 (Keller, 2004)'
_computing_publication_material 'SHELXTL (Sheldrick, 2008)'
_computing_structure_refinement 'SHELXTL (Sheldrick, 2008)'
_computing_structure_solution 'SHELXTL (Sheldrick, 2008)'
_diffrn_ambient_temperature 293(2)
_diffrn_measured_fraction_theta_full 0.999
_diffrn_measured_fraction_theta_max 0.999
_diffrn_measurement_device_type 'Bruker SMART CCD'
_diffrn_measurement_method '\f and \w scans'
_diffrn_radiation_monochromator graphite
_diffrn_radiation_source 'fine-focus sealed tube'
_diffrn_radiation_type MoK\a
_diffrn_radiation_wavelength 0.71073
_diffrn_reflns_av_R_equivalents 0.0937
_diffrn_reflns_av_sigmaI/netI 0.0494
_diffrn_reflns_limit_h_max 38
_diffrn_reflns_limit_h_min -38
_diffrn_reflns_limit_k_max 4
_diffrn_reflns_limit_k_min -5
_diffrn_reflns_limit_l_max 21
_diffrn_reflns_limit_l_min -22
_diffrn_reflns_number 25700
_diffrn_reflns_theta_full 29.99
_diffrn_reflns_theta_max 29.99
_diffrn_reflns_theta_min 1.55
_diffrn_standards_number 0
_exptl_absorpt_coefficient_mu 42.656
_exptl_absorpt_correction_T_max 0.55
_exptl_absorpt_correction_T_min 0.12
_exptl_absorpt_correction_type integration
_exptl_absorpt_process_details 'SHELXTL (Sheldrick, 2008)'
_exptl_crystal_colour black
_exptl_crystal_density_diffrn 6.175
_exptl_crystal_density_method 'not measured'
_exptl_crystal_description 'flat needle'
_exptl_crystal_F_000 2548.8
_exptl_crystal_size_max 0.156
_exptl_crystal_size_mid 0.045
_exptl_crystal_size_min 0.012
_refine_diff_density_max 4.263
_refine_diff_density_min -5.515
_refine_ls_extinction_method none
_refine_ls_goodness_of_fit_ref 1.067
_refine_ls_matrix_type full
_refine_ls_number_parameters 216
_refine_ls_number_reflns 5322
_refine_ls_number_restraints 0
_refine_ls_restrained_S_all 1.067
_refine_ls_R_factor_all 0.0407
_refine_ls_R_factor_gt 0.0337
_refine_ls_shift/su_max 0.001
_refine_ls_shift/su_mean 0.000
_refine_ls_structure_factor_coef Fsqd
_refine_ls_weighting_details 'calc w=1/[\s^2^(Fo^2^)+(0.0441P)^2^] where P=(Fo^2^+2Fc^2^)/3'
_refine_ls_weighting_scheme calc
_refine_ls_wR_factor_gt 0.0849
_refine_ls_wR_factor_ref 0.0881
_reflns_number_gt 4539
_reflns_number_total 5322
_reflns_threshold_expression I>2\s(I)
_cod_data_source_file bi3029.cif
_cod_data_source_block I
_cod_original_sg_symbol_H-M 'P 21/m'
_cod_database_code 2018405

loop_
_symmetry_equiv_pos_as_xyz
'x, y, z'
'-x, y+1/2, -z'
'-x, -y, -z'
'x, -y-1/2, z'

loop_
_atom_site_type_symbol
_atom_site_label
_atom_site_fract_x
_atom_site_fract_y
_atom_site_fract_z
_atom_site_U_iso_or_equiv
_atom_site_adp_type
_atom_site_calc_flag
_atom_site_refinement_flags
_atom_site_occupancy
_atom_site_symmetry_multiplicity
Pb Pb1 0.177521(17) 0.7500 0.25146(3) 0.03560(12) Uani d S 1 2
Pb Pb2 0.150481(19) 0.7500 0.50693(3) 0.03198(11) Uani d S 1 2
Pb Pb3 0.311256(14) 0.7500 0.18519(2) 0.01847(9) Uani d S 1 2
Pb Pb4 0.287168(18) 0.7500 0.45122(3) 0.03283(11) Uani d S 1 2
Pb Pb5 0.383240(17) 0.7500 0.68965(2) 0.02587(10) Uani d S 1 2
Bi Bi1 0.076214(15) 0.7500 0.00714(2) 0.02188(9) Uani d S 1 2
In In1 0.00204(2) 0.7500 0.39888(4) 0.01036(12) Uani d S 1 2
In In2 0.25038(2) 0.2500 0.72384(4) 0.01196(12) Uani d S 1 2
In In3 0.22225(2) 0.2500 0.97350(4) 0.01282(12) Uani d S 1 2
In In4 0.48497(2) 0.2500 0.09838(4) 0.01346(13) Uani d S 1 2
In In5F 0.03837(2) 0.2500 0.21254(4) 0.01129(19) Uani d SP 0.952(4) 2
Bi Bi5F 0.03837(2) 0.2500 0.21254(4) 0.01129(19) Uani d SP 0.048(4) 2
In In6F 0.135452(19) 0.7500 0.77711(3) 0.00950(18) Uani d SP 0.947(4) 2
Bi Bi6F 0.135452(19) 0.7500 0.77711(3) 0.00950(18) Uani d SP 0.053(4) 2
In In7F 0.46332(2) 0.7500 0.28556(4) 0.01204(19) Uani d SP 0.932(4) 2
Bi Bi7F 0.46332(2) 0.7500 0.28556(4) 0.01204(19) Uani d SP 0.068(4) 2
In In8F 0.433242(19) 0.2500 0.47873(3) 0.01132(17) Uani d SP 0.824(4) 2
Bi Bi8F 0.433242(19) 0.2500 0.47873(3) 0.01132(17) Uani d SP 0.176(4) 2
In In9F 0.341967(17) 0.7500 0.92671(3) 0.01150(16) Uani d SP 0.723(4) 2
Bi Bi9F 0.341967(17) 0.7500 0.92671(3) 0.01150(16) Uani d SP 0.277(4) 2
S S1 0.11514(8) 0.2500 0.14060(13) 0.0113(4) Uani d S 1 2
S S2 0.07833(7) 0.7500 0.31634(12) 0.0097(4) Uani d S 1 2
S S3 0.05515(7) 0.2500 0.49438(12) 0.0094(4) Uani d S 1 2
S S4 0.03839(7) 0.7500 0.70918(13) 0.0100(4) Uani d S 1 2
S S5 0.00120(8) 0.2500 0.90261(13) 0.0117(4) Uani d S 1 2
S S6 0.21471(8) 0.7500 0.07632(13) 0.0114(4) Uani d S 1 2
S S7 0.19698(7) 0.2500 0.42125(13) 0.0113(4) Uani d S 1 2
S S8 0.15474(7) 0.2500 0.67503(12) 0.0106(4) Uani d S 1 2
S S9 0.13068(7) 0.2500 0.88861(12) 0.0105(4) Uani d S 1 2
S S10 0.31894(8) 0.2500 0.02444(14) 0.0149(4) Uani d S 1 2
S S11 0.27430(8) 0.2500 0.27436(14) 0.0150(4) Uani d S 1 2
S S12 0.26298(8) 0.7500 0.62444(14) 0.0149(4) Uani d S 1 2
S S13 0.23760(7) 0.7500 0.84843(12) 0.0121(4) Uani d S 1 2
S S14 0.41837(7) 0.2500 0.19127(13) 0.0109(4) Uani d S 1 2
S S15 0.39492(8) 0.7500 0.37610(13) 0.0116(4) Uani d S 1 2
S S16 0.35834(8) 0.2500 0.55170(13) 0.0114(4) Uani d S 1 2
S S17 0.34328(8) 0.2500 0.80880(14) 0.0139(4) Uani d S 1 2
S S18 0.55687(8) 0.2500 0.00795(13) 0.0133(4) Uani d S 1 2
S S19 0.53304(8) 0.7500 0.20373(13) 0.0120(4) Uani d S 1 2
S S20 0.51618(9) 0.2500 0.40703(15) 0.0238(5) Uani d S 1 2

loop_
_atom_site_aniso_label
_atom_site_aniso_U_11
_atom_site_aniso_U_22
_atom_site_aniso_U_33
_atom_site_aniso_U_12
_atom_site_aniso_U_13
_atom_site_aniso_U_23
Pb1 0.0262(2) 0.0252(2) 0.0464(3) 0.000 -0.00966(18) 0.000
Pb2 0.0503(3) 0.0170(2) 0.0326(2) 0.000 0.0175(2) 0.000
Pb3 0.02711(19) 0.01173(18) 0.01732(17) 0.000 0.00677(14) 0.000
Pb4 0.0353(2) 0.0281(2) 0.0291(2) 0.000 -0.00441(18) 0.000
Pb5 0.0446(2) 0.0154(2) 0.01948(18) 0.000 0.01130(16) 0.000
Bi1 0.0313(2) 0.01433(19) 0.01913(18) 0.000 0.00415(15) 0.000
In1 0.0135(3) 0.0089(3) 0.0096(3) 0.000 0.0046(2) 0.000
In2 0.0078(2) 0.0117(3) 0.0159(3) 0.000 0.0016(2) 0.000
In3 0.0088(3) 0.0126(3) 0.0150(3) 0.000 -0.0012(2) 0.000
In4 0.0217(3) 0.0090(3) 0.0119(3) 0.000 0.0084(2) 0.000
In5F 0.0127(3) 0.0106(3) 0.0114(3) 0.000 0.0047(2) 0.000
Bi5F 0.0127(3) 0.0106(3) 0.0114(3) 0.000 0.0047(2) 0.000
In6F 0.0076(3) 0.0092(3) 0.0116(3) 0.000 0.00200(19) 0.000
Bi6F 0.0076(3) 0.0092(3) 0.0116(3) 0.000 0.00200(19) 0.000
In7F 0.0153(3) 0.0111(3) 0.0114(3) 0.000 0.0067(2) 0.000
Bi7F 0.0153(3) 0.0111(3) 0.0114(3) 0.000 0.0067(2) 0.000
In8F 0.0125(3) 0.0102(3) 0.0118(3) 0.000 0.00397(18) 0.000
Bi8F 0.0125(3) 0.0102(3) 0.0118(3) 0.000 0.00397(18) 0.000
In9F 0.0121(2) 0.0108(3) 0.0122(2) 0.000 0.00406(17) 0.000
Bi9F 0.0121(2) 0.0108(3) 0.0122(2) 0.000 0.00406(17) 0.000
S1 0.0111(9) 0.0106(10) 0.0127(9) 0.000 0.0038(7) 0.000
S2 0.0094(8) 0.0116(10) 0.0086(8) 0.000 0.0031(7) 0.000
S3 0.0079(8) 0.0108(10) 0.0094(8) 0.000 0.0019(7) 0.000
S4 0.0078(8) 0.0107(10) 0.0107(9) 0.000 0.0010(7) 0.000
S5 0.0100(9) 0.0126(11) 0.0125(9) 0.000 0.0027(7) 0.000
S6 0.0114(9) 0.0131(11) 0.0103(9) 0.000 0.0038(7) 0.000
S7 0.0106(9) 0.0114(10) 0.0123(9) 0.000 0.0036(7) 0.000
S8 0.0090(8) 0.0132(11) 0.0100(9) 0.000 0.0028(7) 0.000
S9 0.0087(8) 0.0115(10) 0.0115(9) 0.000 0.0028(7) 0.000
S10 0.0111(9) 0.0169(12) 0.0157(10) 0.000 0.0013(7) 0.000
S11 0.0141(10) 0.0172(12) 0.0144(9) 0.000 0.0048(8) 0.000
S12 0.0217(11) 0.0113(11) 0.0154(9) 0.000 0.0117(8) 0.000
S13 0.0087(9) 0.0157(12) 0.0115(9) 0.000 0.0013(7) 0.000
S14 0.0086(8) 0.0115(10) 0.0124(9) 0.000 0.0023(7) 0.000
S15 0.0130(9) 0.0116(11) 0.0103(9) 0.000 0.0026(7) 0.000
S16 0.0136(9) 0.0093(10) 0.0121(9) 0.000 0.0049(7) 0.000
S17 0.0100(9) 0.0174(12) 0.0150(9) 0.000 0.0045(7) 0.000
S18 0.0203(10) 0.0100(11) 0.0108(9) 0.000 0.0061(8) 0.000
S19 0.0094(9) 0.0110(10) 0.0159(9) 0.000 0.0038(7) 0.000
S20 0.0160(11) 0.0376(16) 0.0159(11) 0.000 -0.0003(8) 0.000

loop_
_atom_type_symbol
_atom_type_description
_atom_type_scat_dispersion_real
_atom_type_scat_dispersion_imag
_atom_type_scat_source
S S 0.1246 0.1234 'International Tables Vol C Tables 4.2.6.8 and 6.1.1.4'
In In -0.7276 1.3100 'International Tables Vol C Tables 4.2.6.8 and 6.1.1.4'
Pb Pb -3.3944 10.1111 'International Tables Vol C Tables 4.2.6.8 and 6.1.1.4'
Bi Bi -4.1077 10.2566 'International Tables Vol C Tables 4.2.6.8 and 6.1.1.4'

loop_
_geom_angle_atom_site_label_1
_geom_angle_atom_site_label_2
_geom_angle_atom_site_label_3
_geom_angle_site_symmetry_1
_geom_angle_site_symmetry_3
_geom_angle
S1 Pb1 S1 . 1_565 84.96(6)
S1 Pb1 S2 . . 76.50(5)
S1 Pb1 S2 1_565 . 76.50(5)
S1 Pb1 S6 . . 74.59(5)
S1 Pb1 S6 1_565 . 74.60(5)
S2 Pb1 S6 . . 140.44(5)
S1 Pb1 S11 . 1_565 145.43(6)
S1 Pb1 S11 1_565 1_565 90.41(4)
S2 Pb1 S11 . 1_565 135.46(4)
S6 Pb1 S11 . 1_565 71.16(5)
S1 Pb1 S11 . . 90.41(4)
S1 Pb1 S11 1_565 . 145.44(6)
S2 Pb1 S11 . . 135.46(4)
S6 Pb1 S11 . . 71.16(5)
S11 Pb1 S11 1_565 . 74.37(5)
S1 Pb1 S7 . . 92.95(4)
S1 Pb1 S7 1_565 . 149.48(5)
S2 Pb1 S7 . . 73.43(5)
S6 Pb1 S7 . . 134.11(4)
S11 Pb1 S7 1_565 . 107.44(5)
S11 Pb1 S7 . . 64.84(5)
S1 Pb1 S7 . 1_565 149.49(5)
S1 Pb1 S7 1_565 1_565 92.95(4)
S2 Pb1 S7 . 1_565 73.43(5)
S6 Pb1 S7 . 1_565 134.11(4)
S11 Pb1 S7 1_565 1_565 64.84(5)
S11 Pb1 S7 . 1_565 107.44(5)
S7 Pb1 S7 . 1_565 73.70(4)
S1 Pb1 Pb4 . . 137.51(3)
S1 Pb1 Pb4 1_565 . 137.51(3)
S2 Pb1 Pb4 . . 107.55(4)
S6 Pb1 Pb4 . . 112.02(4)
S11 Pb1 Pb4 1_565 . 56.35(4)
S11 Pb1 Pb4 . . 56.35(4)
S7 Pb1 Pb4 . . 51.18(3)
S7 Pb1 Pb4 1_565 . 51.18(3)
S1 Pb1 Pb1 . 1_565 132.48(3)
S1 Pb1 Pb1 1_565 1_565 47.52(3)
S2 Pb1 Pb1 . 1_565 90.0
S6 Pb1 Pb1 . 1_565 90.0
S11 Pb1 Pb1 1_565 1_565 52.82(2)
S11 Pb1 Pb1 . 1_565 127.19(2)
S7 Pb1 Pb1 . 1_565 126.85(2)
S7 Pb1 Pb1 1_565 1_565 53.15(2)
Pb4 Pb1 Pb1 . 1_565 90.0
S1 Pb1 Pb1 . 1_545 47.52(3)
S1 Pb1 Pb1 1_565 1_545 132.48(3)
S2 Pb1 Pb1 . 1_545 90.0
S6 Pb1 Pb1 . 1_545 90.0
S11 Pb1 Pb1 1_565 1_545 127.19(2)
S11 Pb1 Pb1 . 1_545 52.82(2)
S7 Pb1 Pb1 . 1_545 53.15(2)
S7 Pb1 Pb1 1_565 1_545 126.85(2)
Pb4 Pb1 Pb1 . 1_545 90.0
Pb1 Pb1 Pb1 1_565 1_545 180.0
S1 Pb1 Pb3 . . 106.38(4)
S1 Pb1 Pb3 1_565 . 106.39(4)
S2 Pb1 Pb3 . . 175.96(4)
S6 Pb1 Pb3 . . 43.60(4)
S11 Pb1 Pb3 1_565 . 42.60(3)
S11 Pb1 Pb3 . . 42.60(3)
S7 Pb1 Pb3 . . 103.41(4)
S7 Pb1 Pb3 1_565 . 103.41(4)
Pb4 Pb1 Pb3 . . 68.418(15)
Pb1 Pb1 Pb3 1_565 . 90.0
Pb1 Pb1 Pb3 1_545 . 90.0
S7 Pb2 S7 1_565 . 87.00(6)
S7 Pb2 S2 1_565 . 78.19(5)
S7 Pb2 S2 . . 78.19(5)
S7 Pb2 S12 1_565 . 78.56(5)
S7 Pb2 S12 . . 78.56(5)
S2 Pb2 S12 . . 147.73(5)
S7 Pb2 S3 1_565 . 146.36(6)
S7 Pb2 S3 . . 89.81(4)
S2 Pb2 S3 . . 68.39(4)
S12 Pb2 S3 . . 133.42(4)
S7 Pb2 S3 1_565 1_565 89.82(4)
S7 Pb2 S3 . 1_565 146.36(6)
S2 Pb2 S3 . 1_565 68.39(4)
S12 Pb2 S3 . 1_565 133.42(4)
S3 Pb2 S3 . 1_565 74.75(4)
S7 Pb2 S8 1_565 . 149.53(6)
S7 Pb2 S8 . . 92.32(4)
S2 Pb2 S8 . . 131.46(4)
S12 Pb2 S8 . . 71.48(5)
S3 Pb2 S8 . . 64.04(5)
S3 Pb2 S8 1_565 . 106.65(5)
S7 Pb2 S8 1_565 1_565 92.32(4)
S7 Pb2 S8 . 1_565 149.53(6)
S2 Pb2 S8 . 1_565 131.46(4)
S12 Pb2 S8 . 1_565 71.48(4)
S3 Pb2 S8 . 1_565 106.65(5)
S3 Pb2 S8 1_565 1_565 64.04(5)
S8 Pb2 S8 . 1_565 73.25(4)
S7 Pb2 Pb2 1_565 1_565 46.50(3)
S7 Pb2 Pb2 . 1_565 133.50(3)
S2 Pb2 Pb2 . 1_565 90.0
S12 Pb2 Pb2 . 1_565 90.0
S3 Pb2 Pb2 . 1_565 127.38(2)
S3 Pb2 Pb2 1_565 1_565 52.62(2)
S8 Pb2 Pb2 . 1_565 126.62(2)
S8 Pb2 Pb2 1_565 1_565 53.38(2)
S7 Pb2 Pb2 1_565 1_545 133.50(3)
S7 Pb2 Pb2 . 1_545 46.50(3)
S2 Pb2 Pb2 . 1_545 90.0
S12 Pb2 Pb2 . 1_545 90.0
S3 Pb2 Pb2 . 1_545 52.62(2)
S3 Pb2 Pb2 1_565 1_545 127.37(2)
S8 Pb2 Pb2 . 1_545 53.38(2)
S8 Pb2 Pb2 1_565 1_545 126.62(2)
Pb2 Pb2 Pb2 1_565 1_545 179.9980(10)
S7 Pb2 In1 1_565 . 108.44(4)
S7 Pb2 In1 . . 108.44(4)
S2 Pb2 In1 . . 42.24(4)
S12 Pb2 In1 . . 170.02(4)
S3 Pb2 In1 . . 41.75(3)
S3 Pb2 In1 1_565 . 41.75(3)
S8 Pb2 In1 . . 100.67(4)
S8 Pb2 In1 1_565 . 100.67(4)
Pb2 Pb2 In1 1_565 . 90.0
Pb2 Pb2 In1 1_545 . 90.0
S7 Pb2 Pb4 1_565 . 49.92(3)
S7 Pb2 Pb4 . . 49.92(3)
S2 Pb2 Pb4 . . 101.02(4)
S12 Pb2 Pb4 . . 46.71(4)
S3 Pb2 Pb4 . . 139.60(2)
S3 Pb2 Pb4 1_565 . 139.61(3)
S8 Pb2 Pb4 . . 108.59(4)
S8 Pb2 Pb4 1_565 . 108.59(4)
Pb2 Pb2 Pb4 1_565 . 90.0
Pb2 Pb2 Pb4 1_545 . 90.0
In1 Pb2 Pb4 . . 143.261(17)
S11 Pb3 S11 . 1_565 91.20(6)
S11 Pb3 S6 . . 84.78(5)
S11 Pb3 S6 1_565 . 84.78(5)
S11 Pb3 S10 . 1_565 158.59(6)
S11 Pb3 S10 1_565 1_565 94.09(4)
S6 Pb3 S10 . 1_565 75.09(5)
S11 Pb3 S10 . . 94.09(4)
S11 Pb3 S10 1_565 . 158.59(6)
S6 Pb3 S10 . . 75.09(5)
S10 Pb3 S10 1_565 . 73.96(5)
S11 Pb3 S15 . . 77.89(5)
S11 Pb3 S15 1_565 . 77.90(5)
S6 Pb3 S15 . . 155.09(5)
S10 Pb3 S15 1_565 . 123.50(4)
S10 Pb3 S15 . . 123.50(4)
S11 Pb3 S14 . 1_565 142.32(5)
S11 Pb3 S14 1_565 1_565 89.56(4)
S6 Pb3 S14 . 1_565 132.75(4)
S10 Pb3 S14 1_565 1_565 58.56(5)
S10 Pb3 S14 . 1_565 98.69(4)
S15 Pb3 S14 . 1_565 65.47(4)
S11 Pb3 S14 . . 89.56(4)
S11 Pb3 S14 1_565 . 142.32(5)
S6 Pb3 S14 . . 132.75(4)
S10 Pb3 S14 1_565 . 98.69(4)
S10 Pb3 S14 . . 58.56(5)
S15 Pb3 S14 . . 65.47(4)
S14 Pb3 S14 1_565 . 68.00(4)
S11 Pb3 Pb3 . 1_565 135.60(3)
S11 Pb3 Pb3 1_565 1_565 44.40(3)
S6 Pb3 Pb3 . 1_565 90.0
S10 Pb3 Pb3 1_565 1_565 53.02(2)
S10 Pb3 Pb3 . 1_565 126.98(2)
S15 Pb3 Pb3 . 1_565 90.0
S14 Pb3 Pb3 1_565 1_565 56.002(18)
S14 Pb3 Pb3 . 1_565 123.999(18)
S11 Pb3 Pb3 . 1_545 44.40(3)
S11 Pb3 Pb3 1_565 1_545 135.60(3)
S6 Pb3 Pb3 . 1_545 90.0
S10 Pb3 Pb3 1_565 1_545 126.98(2)
S10 Pb3 Pb3 . 1_545 53.02(2)
S15 Pb3 Pb3 . 1_545 90.0
S14 Pb3 Pb3 1_565 1_545 124.001(18)
S14 Pb3 Pb3 . 1_545 56.003(18)
Pb3 Pb3 Pb3 1_565 1_545 180.0
S11 Pb3 Pb1 . . 53.15(4)
S11 Pb3 Pb1 1_565 . 53.15(4)
S6 Pb3 Pb1 . . 51.53(4)
S10 Pb3 Pb1 1_565 . 115.60(4)
S10 Pb3 Pb1 . . 115.60(4)
S15 Pb3 Pb1 . . 103.55(4)
S14 Pb3 Pb1 1_565 . 142.65(2)
S14 Pb3 Pb1 . . 142.65(2)
Pb3 Pb3 Pb1 1_565 . 90.0
Pb3 Pb3 Pb1 1_545 . 90.0
S11 Pb3 In7F . . 105.28(5)
S11 Pb3 In7F 1_565 . 105.28(5)
S6 Pb3 In7F . . 165.34(4)
S10 Pb3 In7F 1_565 . 93.30(4)
S10 Pb3 In7F . . 93.30(4)
S15 Pb3 In7F . . 39.57(4)
S14 Pb3 In7F 1_565 . 39.00(2)
S14 Pb3 In7F . . 39.00(2)
Pb3 Pb3 In7F 1_565 . 90.0
Pb3 Pb3 In7F 1_545 . 90.0
Pb1 Pb3 In7F . . 143.127(15)
S16 Pb4 S16 1_565 . 83.28(5)
S16 Pb4 S12 1_565 . 76.31(5)
S16 Pb4 S12 . . 76.31(5)
S16 Pb4 S7 1_565 . 154.59(5)
S16 Pb4 S7 . . 93.57(4)
S12 Pb4 S7 . . 78.44(5)
S16 Pb4 S7 1_565 1_565 93.57(4)
S16 Pb4 S7 . 1_565 154.59(5)
S12 Pb4 S7 . 1_565 78.44(5)
S7 Pb4 S7 . 1_565 78.53(5)
S16 Pb4 S11 1_565 1_565 89.35(4)
S16 Pb4 S11 . 1_565 139.63(5)
S12 Pb4 S11 . 1_565 139.98(3)
S7 Pb4 S11 . 1_565 108.48(5)
S7 Pb4 S11 1_565 1_565 65.19(5)
S16 Pb4 S11 1_565 . 139.63(5)
S16 Pb4 S11 . . 89.35(4)
S12 Pb4 S11 . . 139.98(3)
S7 Pb4 S11 . . 65.20(5)
S7 Pb4 S11 1_565 . 108.48(5)
S11 Pb4 S11 1_565 . 71.17(4)
S16 Pb4 S15 1_565 . 71.07(5)
S16 Pb4 S15 . . 71.07(5)
S12 Pb4 S15 . . 135.82(6)
S7 Pb4 S15 . . 131.68(4)
S7 Pb4 S15 1_565 . 131.68(4)
S11 Pb4 S15 1_565 . 69.00(4)
S11 Pb4 S15 . . 69.00(4)
S16 Pb4 Pb1 1_565 . 137.54(3)
S16 Pb4 Pb1 . . 137.54(3)
S12 Pb4 Pb1 . . 117.68(5)
S7 Pb4 Pb1 . . 55.30(3)
S7 Pb4 Pb1 1_565 . 55.30(3)
S11 Pb4 Pb1 1_565 . 53.27(3)
S11 Pb4 Pb1 . . 53.27(3)
S15 Pb4 Pb1 . . 106.51(4)
S16 Pb4 Pb4 1_565 1_565 48.36(3)
S16 Pb4 Pb4 . 1_565 131.64(3)
S12 Pb4 Pb4 . 1_565 90.0
S7 Pb4 Pb4 . 1_565 129.26(2)
S7 Pb4 Pb4 1_565 1_565 50.74(2)
S11 Pb4 Pb4 1_565 1_565 54.42(2)
S11 Pb4 Pb4 . 1_565 125.58(2)
S15 Pb4 Pb4 . 1_565 90.0
Pb1 Pb4 Pb4 . 1_565 90.0
S16 Pb4 Pb4 1_565 1_545 131.64(3)
S16 Pb4 Pb4 . 1_545 48.36(3)
S12 Pb4 Pb4 . 1_545 90.0
S7 Pb4 Pb4 . 1_545 50.74(2)
S7 Pb4 Pb4 1_565 1_545 129.26(2)
S11 Pb4 Pb4 1_565 1_545 125.58(2)
S11 Pb4 Pb4 . 1_545 54.42(2)
S15 Pb4 Pb4 . 1_545 90.0
Pb1 Pb4 Pb4 . 1_545 90.0
Pb4 Pb4 Pb4 1_565 1_545 180.0
S16 Pb4 Pb2 1_565 . 114.14(4)
S16 Pb4 Pb2 . . 114.14(4)
S12 Pb4 Pb2 . . 51.64(5)
S7 Pb4 Pb2 . . 44.70(3)
S7 Pb4 Pb2 1_565 . 44.70(3)
S11 Pb4 Pb2 1_565 . 105.11(4)
S11 Pb4 Pb2 . . 105.11(4)
S15 Pb4 Pb2 . . 172.54(4)
Pb1 Pb4 Pb2 . . 66.035(16)
Pb4 Pb4 Pb2 1_565 . 90.0
Pb4 Pb4 Pb2 1_545 . 90.000(2)
S16 Pb5 S16 1_565 . 85.25(5)
S16 Pb5 S17 1_565 . 146.68(6)
S16 Pb5 S17 . . 88.69(4)
S16 Pb5 S17 1_565 1_565 88.69(4)
S16 Pb5 S17 . 1_565 146.68(6)
S17 Pb5 S17 . 1_565 78.67(5)
S16 Pb5 S19 1_565 3_676 89.74(4)
S16 Pb5 S19 . 3_676 146.14(5)
S17 Pb5 S19 . 3_676 112.33(5)
S17 Pb5 S19 1_565 3_676 66.32(5)
S16 Pb5 S19 1_565 3_666 146.14(5)
S16 Pb5 S19 . 3_666 89.74(4)
S17 Pb5 S19 . 3_666 66.32(5)
S17 Pb5 S19 1_565 3_666 112.33(5)
S19 Pb5 S19 3_676 3_666 76.11(5)
S16 Pb5 S12 1_565 . 73.47(5)
S16 Pb5 S12 . . 73.47(5)
S17 Pb5 S12 . . 73.39(5)
S17 Pb5 S12 1_565 . 73.39(5)
S19 Pb5 S12 3_676 . 136.59(3)
S19 Pb5 S12 3_666 . 136.59(3)
S16 Pb5 S20 1_565 3_666 74.65(5)
S16 Pb5 S20 . 3_666 74.65(5)
S17 Pb5 S20 . 3_666 134.74(4)
S17 Pb5 S20 1_565 3_666 134.74(4)
S19 Pb5 S20 3_676 3_666 71.73(5)
S19 Pb5 S20 3_666 3_666 71.73(5)
S12 Pb5 S20 . 3_666 136.17(5)
S16 Pb5 Pb5 1_565 1_565 47.38(3)
S16 Pb5 Pb5 . 1_565 132.62(3)
S17 Pb5 Pb5 . 1_565 129.33(2)
S17 Pb5 Pb5 1_565 1_565 50.66(2)
S19 Pb5 Pb5 3_676 1_565 51.95(2)
S19 Pb5 Pb5 3_666 1_565 128.06(2)
S12 Pb5 Pb5 . 1_565 90.0
S20 Pb5 Pb5 3_666 1_565 90.0020(10)
S16 Pb5 Pb5 1_565 1_545 132.62(3)
S16 Pb5 Pb5 . 1_545 47.38(3)
S17 Pb5 Pb5 . 1_545 50.66(2)
S17 Pb5 Pb5 1_565 1_545 129.33(2)
S19 Pb5 Pb5 3_676 1_545 128.06(2)
S19 Pb5 Pb5 3_666 1_545 51.95(2)
S12 Pb5 Pb5 . 1_545 89.9980(10)
S20 Pb5 Pb5 3_666 1_545 90.0020(10)
Pb5 Pb5 Pb5 1_565 1_545 180.0
S16 Pb5 Pb4 1_565 . 46.55(3)
S16 Pb5 Pb4 . . 46.55(3)
S17 Pb5 Pb4 . . 108.87(4)
S17 Pb5 Pb4 1_565 . 108.87(4)
S19 Pb5 Pb4 3_676 . 136.14(3)
S19 Pb5 Pb4 3_666 . 136.14(3)
S12 Pb5 Pb4 . . 46.40(4)
S20 Pb5 Pb4 3_666 . 89.76(4)
Pb5 Pb5 Pb4 1_565 . 90.0000(10)
Pb5 Pb5 Pb4 1_545 . 90.0
S16 Pb5 In9F 1_565 . 127.93(3)
S16 Pb5 In9F . . 127.93(3)
S17 Pb5 In9F . . 40.62(3)
S17 Pb5 In9F 1_565 . 40.62(3)
S19 Pb5 In9F 3_676 . 80.49(4)
S19 Pb5 In9F 3_666 . 80.49(4)
S12 Pb5 In9F . . 79.40(4)
S20 Pb5 In9F 3_666 . 144.43(4)
Pb5 Pb5 In9F 1_565 . 90.0
Pb5 Pb5 In9F 1_545 . 90.0
Pb4 Pb5 In9F . . 125.807(17)
S5 Bi1 S1 3_566 . 79.67(5)
S5 Bi1 S1 3_566 1_565 79.67(5)
S1 Bi1 S1 . 1_565 85.22(6)
S5 Bi1 S5 3_566 1_554 77.58(5)
S1 Bi1 S5 . 1_554 92.64(4)
S1 Bi1 S5 1_565 1_554 157.16(6)
S5 Bi1 S5 3_566 1_564 77.58(5)
S1 Bi1 S5 . 1_564 157.16(6)
S1 Bi1 S5 1_565 1_564 92.64(4)
S5 Bi1 S5 1_554 1_564 80.57(5)
S5 Bi1 S9 3_566 1_554 141.36(3)
S1 Bi1 S9 . 1_554 82.86(4)
S1 Bi1 S9 1_565 1_554 132.83(5)
S5 Bi1 S9 1_554 1_554 69.08(5)
S5 Bi1 S9 1_564 1_554 114.26(5)
S5 Bi1 S9 3_566 1_564 141.36(3)
S1 Bi1 S9 . 1_564 132.82(5)
S1 Bi1 S9 1_565 1_564 82.86(4)
S5 Bi1 S9 1_554 1_564 114.26(5)
S5 Bi1 S9 1_564 1_564 69.08(5)
S9 Bi1 S9 1_554 1_564 72.87(4)
S5 Bi1 S6 3_566 . 133.67(5)
S1 Bi1 S6 . . 66.89(4)
S1 Bi1 S6 1_565 . 66.89(4)
S5 Bi1 S6 1_554 . 132.68(4)
S5 Bi1 S6 1_564 . 132.68(4)
S9 Bi1 S6 1_554 . 66.43(4)
S9 Bi1 S6 1_564 . 66.43(4)
S5 Bi1 Bi1 3_566 1_565 90.0
S1 Bi1 Bi1 . 1_565 132.61(3)
S1 Bi1 Bi1 1_565 1_565 47.39(3)
S5 Bi1 Bi1 1_554 1_565 130.29(3)
S5 Bi1 Bi1 1_564 1_565 49.71(3)
S9 Bi1 Bi1 1_554 1_565 126.43(2)
S9 Bi1 Bi1 1_564 1_565 53.57(2)
S6 Bi1 Bi1 . 1_565 90.0
S5 Bi1 Bi1 3_566 1_545 90.0
S1 Bi1 Bi1 . 1_545 47.39(3)
S1 Bi1 Bi1 1_565 1_545 132.61(3)
S5 Bi1 Bi1 1_554 1_545 49.71(3)
S5 Bi1 Bi1 1_564 1_545 130.29(3)
S9 Bi1 Bi1 1_554 1_545 53.57(2)
S9 Bi1 Bi1 1_564 1_545 126.43(2)
S6 Bi1 Bi1 . 1_545 90.0
Bi1 Bi1 Bi1 1_565 1_545 180.0
S5 Bi1 Bi5F 3_566 3_565 85.15(4)
S1 Bi1 Bi5F . 3_565 134.11(3)
S1 Bi1 Bi5F 1_565 3_565 134.11(3)
S5 Bi1 Bi5F 1_554 3_565 41.63(3)
S5 Bi1 Bi5F 1_564 3_565 41.63(3)
S9 Bi1 Bi5F 1_554 3_565 82.76(4)
S9 Bi1 Bi5F 1_564 3_565 82.76(4)
S6 Bi1 Bi5F . 3_565 141.18(3)
Bi1 Bi1 Bi5F 1_565 3_565 90.0
Bi1 Bi1 Bi5F 1_545 3_565 90.0000(10)
S5 Bi1 In5F 3_566 3_565 85.15(4)
S1 Bi1 In5F . 3_565 134.11(3)
S1 Bi1 In5F 1_565 3_565 134.11(3)
S5 Bi1 In5F 1_554 3_565 41.63(3)
S5 Bi1 In5F 1_564 3_565 41.63(3)
S9 Bi1 In5F 1_554 3_565 82.76(4)
S9 Bi1 In5F 1_564 3_565 82.76(4)
S6 Bi1 In5F . 3_565 141.18(3)
Bi1 Bi1 In5F 1_565 3_565 90.0
Bi1 Bi1 In5F 1_545 3_565 90.0000(10)
S3 In1 S4 3_566 3_566 101.47(5)
S3 In1 S4 3_566 3_576 101.47(5)
S4 In1 S4 3_566 3_576 94.69(6)
S3 In1 S3 3_566 1_565 87.77(5)
S4 In1 S3 3_566 1_565 170.62(6)
S4 In1 S3 3_576 1_565 84.97(4)
S3 In1 S3 3_566 . 87.77(5)
S4 In1 S3 3_566 . 84.97(4)
S4 In1 S3 3_576 . 170.61(6)
S3 In1 S3 1_565 . 93.83(6)
S3 In1 S2 3_566 . 168.00(6)
S4 In1 S2 3_566 . 86.57(5)
S4 In1 S2 3_576 . 86.57(5)
S3 In1 S2 1_565 . 84.05(5)
S3 In1 S2 . . 84.05(5)
S3 In1 In1 3_566 3_576 45.21(3)
S4 In1 In1 3_566 3_576 146.65(5)
S4 In1 In1 3_576 3_576 94.15(4)
S3 In1 In1 1_565 3_576 42.56(4)
S3 In1 In1 . 3_576 91.21(4)
S2 In1 In1 . 3_576 126.04(4)
S3 In1 In1 3_566 3_566 45.21(3)
S4 In1 In1 3_566 3_566 94.15(4)
S4 In1 In1 3_576 3_566 146.65(5)
S3 In1 In1 1_565 3_566 91.21(4)
S3 In1 In1 . 3_566 42.56(4)
S2 In1 In1 . 3_566 126.04(4)
In1 In1 In1 3_576 3_566 62.495(19)
S3 In1 Bi5F 3_566 1_565 144.27(2)
S4 In1 Bi5F 3_566 1_565 91.43(4)
S4 In1 Bi5F 3_576 1_565 43.80(4)
S3 In1 Bi5F 1_565 1_565 81.82(4)
S3 In1 Bi5F . 1_565 126.81(4)
S2 In1 Bi5F . 1_565 42.77(3)
In1 In1 Bi5F 3_576 1_565 116.642(11)
In1 In1 Bi5F 3_566 1_565 167.17(3)
S3 In1 In5F 3_566 1_565 144.27(2)
S4 In1 In5F 3_566 1_565 91.43(4)
S4 In1 In5F 3_576 1_565 43.80(4)
S3 In1 In5F 1_565 1_565 81.82(4)
S3 In1 In5F . 1_565 126.81(4)
S2 In1 In5F . 1_565 42.77(3)
In1 In1 In5F 3_576 1_565 116.642(11)
In1 In1 In5F 3_566 1_565 167.17(3)
S3 In1 In5F 3_566 . 144.27(2)
S4 In1 In5F 3_566 . 43.80(4)
S4 In1 In5F 3_576 . 91.43(4)
S3 In1 In5F 1_565 . 126.81(5)
S3 In1 In5F . . 81.82(4)
S2 In1 In5F . . 42.77(3)
In1 In1 In5F 3_576 . 167.17(3)
In1 In1 In5F 3_566 . 116.643(11)
Bi5F In1 In5F 1_565 . 61.007(13)
In5F In1 In5F 1_565 . 61.007(13)
S8 In2 S17 . . 166.70(7)
S8 In2 S12 . 1_545 95.12(6)
S17 In2 S12 . 1_545 93.55(6)
S8 In2 S12 . . 95.12(6)
S17 In2 S12 . . 93.55(6)
S12 In2 S12 1_545 . 98.51(7)
S8 In2 S13 . . 85.78(5)
S17 In2 S13 . . 84.55(5)
S12 In2 S13 1_545 . 173.84(5)
S12 In2 S13 . . 87.47(4)
S8 In2 S13 . 1_545 85.78(5)
S17 In2 S13 . 1_545 84.55(5)
S12 In2 S13 1_545 1_545 87.47(4)
S12 In2 S13 . 1_545 173.84(5)
S13 In2 S13 . 1_545 86.52(5)
S8 In2 In2 . 1_565 90.0
S17 In2 In2 . 1_565 90.0
S12 In2 In2 1_545 1_565 139.26(4)
S12 In2 In2 . 1_565 40.74(4)
S13 In2 In2 . 1_565 46.74(3)
S13 In2 In2 1_545 1_565 133.26(3)
S8 In2 In2 . 1_545 90.0
S17 In2 In2 . 1_545 90.0
S12 In2 In2 1_545 1_545 40.74(4)
S12 In2 In2 . 1_545 139.26(4)
S13 In2 In2 . 1_545 133.26(3)
S13 In2 In2 1_545 1_545 46.74(3)
In2 In2 In2 1_565 1_545 180.0
S8 In2 In6F . . 41.85(3)
S17 In2 In6F . . 128.47(4)
S12 In2 In6F 1_545 . 136.95(5)
S12 In2 In6F . . 88.87(4)
S13 In2 In6F . . 44.10(4)
S13 In2 In6F 1_545 . 87.75(4)
In2 In2 In6F 1_565 . 60.311(7)
In2 In2 In6F 1_545 . 119.688(7)
S8 In2 Bi6F . 1_545 41.85(3)
S17 In2 Bi6F . 1_545 128.47(4)
S12 In2 Bi6F 1_545 1_545 88.87(4)
S12 In2 Bi6F . 1_545 136.95(5)
S13 In2 Bi6F . 1_545 87.75(4)
S13 In2 Bi6F 1_545 1_545 44.10(4)
In2 In2 Bi6F 1_565 1_545 119.687(7)
In2 In2 Bi6F 1_545 1_545 60.312(7)
In6F In2 Bi6F . 1_545 59.376(14)
S8 In2 In6F . 1_545 41.85(3)
S17 In2 In6F . 1_545 128.47(4)
S12 In2 In6F 1_545 1_545 88.87(4)
S12 In2 In6F . 1_545 136.95(5)
S13 In2 In6F . 1_545 87.75(4)
S13 In2 In6F 1_545 1_545 44.10(4)
In2 In2 In6F 1_565 1_545 119.687(7)
In2 In2 In6F 1_545 1_545 60.312(7)
In6F In2 In6F . 1_545 59.376(14)
S9 In3 S10 . 1_556 166.86(7)
S9 In3 S6 . 1_556 96.80(6)
S10 In3 S6 1_556 1_556 91.75(6)
S9 In3 S6 . 1_546 96.80(6)
S10 In3 S6 1_556 1_546 91.75(6)
S6 In3 S6 1_556 1_546 98.51(7)
S9 In3 S13 . 1_545 85.47(5)
S10 In3 S13 1_556 1_545 84.90(5)
S6 In3 S13 1_556 1_545 172.88(5)
S6 In3 S13 1_546 1_545 87.89(4)
S9 In3 S13 . . 85.47(5)
S10 In3 S13 1_556 . 84.90(5)
S6 In3 S13 1_556 . 87.89(4)
S6 In3 S13 1_546 . 172.87(5)
S13 In3 S13 1_545 . 85.55(5)
S9 In3 In3 . 1_565 90.0
S10 In3 In3 1_556 1_565 90.0
S6 In3 In3 1_556 1_565 40.74(3)
S6 In3 In3 1_546 1_565 139.26(3)
S13 In3 In3 1_545 1_565 132.78(3)
S13 In3 In3 . 1_565 47.23(3)
S9 In3 In3 . 1_545 89.9990(10)
S10 In3 In3 1_556 1_545 90.0
S6 In3 In3 1_556 1_545 139.26(3)
S6 In3 In3 1_546 1_545 40.74(3)
S13 In3 In3 1_545 1_545 47.23(3)
S13 In3 In3 . 1_545 132.78(3)
In3 In3 In3 1_565 1_545 180.0
S9 In3 Bi6F . 1_545 41.62(3)
S10 In3 Bi6F 1_556 1_545 128.86(4)
S6 In3 Bi6F 1_556 1_545 138.40(5)
S6 In3 Bi6F 1_546 1_545 89.86(4)
S13 In3 Bi6F 1_545 1_545 44.08(4)
S13 In3 Bi6F . 1_545 87.37(4)
In3 In3 Bi6F 1_565 1_545 119.677(7)
In3 In3 Bi6F 1_545 1_545 60.323(7)
S9 In3 In6F . 1_545 41.62(3)
S10 In3 In6F 1_556 1_545 128.86(4)
S6 In3 In6F 1_556 1_545 138.40(5)
S6 In3 In6F 1_546 1_545 89.86(4)
S13 In3 In6F 1_545 1_545 44.08(4)
S13 In3 In6F . 1_545 87.37(4)
In3 In3 In6F 1_565 1_545 119.677(7)
In3 In3 In6F 1_545 1_545 60.323(7)
S9 In3 In6F . . 41.62(3)
S10 In3 In6F 1_556 . 128.85(4)
S6 In3 In6F 1_556 . 89.86(4)
S6 In3 In6F 1_546 . 138.40(5)
S13 In3 In6F 1_545 . 87.37(4)
S13 In3 In6F . . 44.08(4)
In3 In3 In6F 1_565 . 60.323(7)
In3 In3 In6F 1_545 . 119.677(7)
Bi6F In3 In6F 1_545 . 59.353(14)
In6F In3 In6F 1_545 . 59.353(14)
S14 In4 S18 . 3_655 95.98(6)
S14 In4 S18 . 3_665 95.98(6)
S18 In4 S18 3_655 3_665 94.89(7)
S14 In4 S18 . . 177.73(7)
S18 In4 S18 3_655 . 85.54(6)
S18 In4 S18 3_665 . 85.54(6)
S14 In4 S19 . . 87.37(5)
S18 In4 S19 3_655 . 176.41(6)
S18 In4 S19 3_665 . 86.03(5)
S18 In4 S19 . . 91.07(6)
S14 In4 S19 . 1_545 87.37(5)
S18 In4 S19 3_655 1_545 86.03(5)
S18 In4 S19 3_665 1_545 176.41(6)
S18 In4 S19 . 1_545 91.07(6)
S19 In4 S19 . 1_545 92.85(7)
S14 In4 In7F . . 44.22(3)
S18 In4 In7F 3_655 . 140.19(5)
S18 In4 In7F 3_665 . 89.47(4)
S18 In4 In7F . . 134.27(4)
S19 In4 In7F . . 43.21(4)
S19 In4 In7F 1_545 . 92.04(4)
S14 In4 Bi7F . 1_545 44.22(3)
S18 In4 Bi7F 3_655 1_545 89.47(4)
S18 In4 Bi7F 3_665 1_545 140.19(5)
S18 In4 Bi7F . 1_545 134.27(4)
S19 In4 Bi7F . 1_545 92.04(4)
S19 In4 Bi7F 1_545 1_545 43.21(4)
In7F In4 Bi7F . 1_545 63.687(14)
S14 In4 In7F . 1_545 44.22(3)
S18 In4 In7F 3_655 1_545 89.47(4)
S18 In4 In7F 3_665 1_545 140.19(5)
S18 In4 In7F . 1_545 134.27(4)
S19 In4 In7F . 1_545 92.04(4)
S19 In4 In7F 1_545 1_545 43.21(4)
In7F In4 In7F . 1_545 63.687(14)
S14 In4 In4 . 1_545 90.0
S18 In4 In4 3_655 1_545 42.55(3)
S18 In4 In4 3_665 1_545 137.45(3)
S18 In4 In4 . 1_545 90.0
S19 In4 In4 . 1_545 136.42(3)
S19 In4 In4 1_545 1_545 43.58(3)
In7F In4 In4 . 1_545 121.842(7)
Bi7F In4 In4 1_545 1_545 58.156(7)
In7F In4 In4 1_545 1_545 58.156(7)
S14 In4 In4 . 1_565 90.0
S18 In4 In4 3_655 1_565 137.45(3)
S18 In4 In4 3_665 1_565 42.55(3)
S18 In4 In4 . 1_565 90.0
S19 In4 In4 . 1_565 43.58(3)
S19 In4 In4 1_545 1_565 136.42(3)
In7F In4 In4 . 1_565 58.155(7)
Bi7F In4 In4 1_545 1_565 121.842(8)
In7F In4 In4 1_545 1_565 121.842(8)
In4 In4 In4 1_545 1_565 180.0
S1 In5F S2 . . 90.83(5)
S1 In5F S2 . 1_545 90.84(5)
S2 In5F S2 . 1_545 96.59(7)
S1 In5F S4 . 3_566 178.32(6)
S2 In5F S4 . 3_566 88.05(5)
S2 In5F S4 1_545 3_566 88.05(5)
S1 In5F S5 . 3_556 86.64(5)
S2 In5F S5 . 3_556 176.69(6)
S2 In5F S5 1_545 3_556 85.59(4)
S4 In5F S5 3_566 3_556 94.53(5)
S1 In5F S5 . 3_566 86.64(5)
S2 In5F S5 . 3_566 85.59(4)
S2 In5F S5 1_545 3_566 176.69(6)
S4 In5F S5 3_566 3_566 94.53(5)
S5 In5F S5 3_556 3_566 92.12(6)
S1 In5F In1 . . 135.27(3)
S2 In5F In1 . . 44.47(4)
S2 In5F In1 1_545 . 92.54(4)
S4 In5F In1 3_566 . 43.59(3)
S5 In5F In1 3_556 . 138.10(5)
S5 In5F In1 3_566 . 90.76(4)
S1 In5F In1 . 1_545 135.27(3)
S2 In5F In1 . 1_545 92.54(4)
S2 In5F In1 1_545 1_545 44.47(4)
S4 In5F In1 3_566 1_545 43.59(3)
S5 In5F In1 3_556 1_545 90.76(4)
S5 In5F In1 3_566 1_545 138.10(5)
In1 In5F In1 . 1_545 61.006(14)
S1 In5F Bi5F . 1_565 90.0
S2 In5F Bi5F . 1_565 41.70(3)
S2 In5F Bi5F 1_545 1_565 138.29(3)
S4 In5F Bi5F 3_566 1_565 90.0
S5 In5F Bi5F 3_556 1_565 136.06(3)
S5 In5F Bi5F 3_566 1_565 43.94(3)
In1 In5F Bi5F . 1_565 59.496(6)
In1 In5F Bi5F 1_545 1_565 120.502(7)
S1 In5F Bi5F . 1_545 90.0
S2 In5F Bi5F . 1_545 138.30(3)
S2 In5F Bi5F 1_545 1_545 41.70(3)
S4 In5F Bi5F 3_566 1_545 90.0
S5 In5F Bi5F 3_556 1_545 43.94(3)
S5 In5F Bi5F 3_566 1_545 136.06(3)
In1 In5F Bi5F . 1_545 120.503(7)
In1 In5F Bi5F 1_545 1_545 59.497(7)
Bi5F In5F Bi5F 1_565 1_545 180.0
S1 In5F In5F . 1_545 90.0
S2 In5F In5F . 1_545 138.30(3)
S2 In5F In5F 1_545 1_545 41.70(3)
S4 In5F In5F 3_566 1_545 90.0
S5 In5F In5F 3_556 1_545 43.94(3)
S5 In5F In5F 3_566 1_545 136.06(3)
In1 In5F In5F . 1_545 120.503(7)
In1 In5F In5F 1_545 1_545 59.497(7)
Bi5F In5F In5F 1_565 1_545 180.0
Bi5F In5F In5F 1_545 1_545 0.00(3)
S1 In5F In5F . 1_565 90.0
S2 In5F In5F . 1_565 41.70(3)
S2 In5F In5F 1_545 1_565 138.29(3)
S4 In5F In5F 3_566 1_565 90.0
S5 In5F In5F 3_556 1_565 136.06(3)
S5 In5F In5F 3_566 1_565 43.94(3)
In1 In5F In5F . 1_565 59.496(6)
In1 In5F In5F 1_545 1_565 120.502(7)
Bi5F In5F In5F 1_545 1_565 180.0
In5F In5F In5F 1_545 1_565 180.0
S4 In6F S9 . . 94.00(5)
S4 In6F S9 . 1_565 94.00(5)
S9 In6F S9 . 1_565 94.85(6)
S4 In6F S8 . 1_565 94.37(5)
S9 In6F S8 . 1_565 171.63(6)
S9 In6F S8 1_565 1_565 84.75(4)
S4 In6F S8 . . 94.38(5)
S9 In6F S8 . . 84.75(4)
S9 In6F S8 1_565 . 171.63(6)
S8 In6F S8 1_565 . 94.43(6)
S4 In6F S13 . . 179.95(6)
S9 In6F S13 . . 86.04(5)
S9 In6F S13 1_565 . 86.04(5)
S8 In6F S13 1_565 . 85.59(5)
S8 In6F S13 . . 85.59(5)
S4 In6F Bi6F . 1_565 90.0
S9 In6F Bi6F . 1_565 137.42(3)
S9 In6F Bi6F 1_565 1_565 42.57(3)
S8 In6F Bi6F 1_565 1_565 42.79(3)
S8 In6F Bi6F . 1_565 137.22(3)
S13 In6F Bi6F . 1_565 90.0
S4 In6F Bi6F . 1_545 90.0
S9 In6F Bi6F . 1_545 42.57(3)
S9 In6F Bi6F 1_565 1_545 137.42(3)
S8 In6F Bi6F 1_565 1_545 137.22(3)
S8 In6F Bi6F . 1_545 42.79(3)
S13 In6F Bi6F . 1_545 90.0
Bi6F In6F Bi6F 1_565 1_545 179.9950(10)
S4 In6F In6F . 1_565 90.0
S9 In6F In6F . 1_565 137.42(3)
S9 In6F In6F 1_565 1_565 42.57(3)
S8 In6F In6F 1_565 1_565 42.79(3)
S8 In6F In6F . 1_565 137.22(3)
S13 In6F In6F . 1_565 90.0
Bi6F In6F In6F 1_545 1_565 179.9950(10)
S4 In6F In6F . 1_545 90.0
S9 In6F In6F . 1_545 42.57(3)
S9 In6F In6F 1_565 1_545 137.42(3)
S8 In6F In6F 1_565 1_545 137.22(3)
S8 In6F In6F . 1_545 42.79(3)
S13 In6F In6F . 1_545 90.0
Bi6F In6F In6F 1_565 1_545 179.9950(10)
In6F In6F In6F 1_565 1_545 179.9950(10)
S4 In6F In2 . 1_565 133.69(4)
S9 In6F In2 . 1_565 132.16(5)
S9 In6F In2 1_565 1_565 86.66(4)
S8 In6F In2 1_565 1_565 39.48(4)
S8 In6F In2 . 1_565 87.43(4)
S13 In6F In2 . 1_565 46.28(3)
Bi6F In6F In2 1_565 1_565 60.314(7)
Bi6F In6F In2 1_545 1_565 119.691(7)
In6F In6F In2 1_565 1_565 60.314(7)
In6F In6F In2 1_545 1_565 119.691(7)
S4 In6F In2 . . 133.68(4)
S9 In6F In2 . . 86.66(4)
S9 In6F In2 1_565 . 132.16(5)
S8 In6F In2 1_565 . 87.43(4)
S8 In6F In2 . . 39.48(4)
S13 In6F In2 . . 46.28(3)
Bi6F In6F In2 1_565 . 119.691(7)
Bi6F In6F In2 1_545 . 60.314(7)
In6F In6F In2 1_565 . 119.691(7)
In6F In6F In2 1_545 . 60.314(7)
In2 In6F In2 1_565 . 59.377(14)
S19 In7F S14 . . 90.96(5)
S19 In7F S14 . 1_565 90.97(5)
S14 In7F S14 . 1_565 98.27(7)
S19 In7F S15 . . 177.40(7)
S14 In7F S15 . . 90.74(5)
S14 In7F S15 1_565 . 90.73(5)
S19 In7F S20 . 1_565 91.27(6)
S14 In7F S20 . 1_565 173.29(5)
S14 In7F S20 1_565 1_565 88.02(5)
S15 In7F S20 . 1_565 86.83(6)
S19 In7F S20 . . 91.26(6)
S14 In7F S20 . . 88.02(5)
S14 In7F S20 1_565 . 173.29(5)
S15 In7F S20 . . 86.83(6)
S20 In7F S20 1_565 . 85.60(6)
S19 In7F In4 . 1_565 46.74(3)
S14 In7F In4 . 1_565 94.71(4)
S14 In7F In4 1_565 1_565 44.29(4)
S15 In7F In4 . 1_565 135.02(3)
S20 In7F In4 1_565 1_565 91.42(4)
S20 In7F In4 . 1_565 137.88(5)
S19 In7F In4 . . 46.74(3)
S14 In7F In4 . . 44.29(4)
S14 In7F In4 1_565 . 94.72(4)
S15 In7F In4 . . 135.02(3)
S20 In7F In4 1_565 . 137.88(5)
S20 In7F In4 . . 91.42(4)
In4 In7F In4 1_565 . 63.688(15)
S19 In7F In8F . . 136.42(4)
S14 In7F In8F . . 84.99(4)
S14 In7F In8F 1_565 . 132.58(5)
S15 In7F In8F . . 41.85(3)
S20 In7F In8F 1_565 . 89.04(4)
S20 In7F In8F . . 45.32(5)
In4 In7F In8F 1_565 . 176.797(19)
In4 In7F In8F . . 117.736(9)
S19 In7F Bi8F . 1_565 136.42(4)
S14 In7F Bi8F . 1_565 132.58(5)
S14 In7F Bi8F 1_565 1_565 84.98(4)
S15 In7F Bi8F . 1_565 41.85(3)
S20 In7F Bi8F 1_565 1_565 45.31(5)
S20 In7F Bi8F . 1_565 89.04(4)
In4 In7F Bi8F 1_565 1_565 117.735(9)
In4 In7F Bi8F . 1_565 176.798(19)
In8F In7F Bi8F . 1_565 60.683(13)
S19 In7F In8F . 1_565 136.42(4)
S14 In7F In8F . 1_565 132.58(5)
S14 In7F In8F 1_565 1_565 84.98(4)
S15 In7F In8F . 1_565 41.85(3)
S20 In7F In8F 1_565 1_565 45.31(5)
S20 In7F In8F . 1_565 89.04(4)
In4 In7F In8F 1_565 1_565 117.735(9)
In4 In7F In8F . 1_565 176.798(19)
In8F In7F In8F . 1_565 60.683(13)
S16 In8F S15 . . 91.98(6)
S16 In8F S15 . 1_545 91.98(6)
S15 In8F S15 . 1_545 97.66(7)
S16 In8F S20 . . 177.69(7)
S15 In8F S20 . . 89.54(6)
S15 In8F S20 1_545 . 89.54(6)
S16 In8F S20 . 3_666 91.94(6)
S15 In8F S20 . 3_666 86.64(5)
S15 In8F S20 1_545 3_666 174.08(6)
S20 In8F S20 . 3_666 86.41(6)
S16 In8F S20 . 3_656 91.94(6)
S15 In8F S20 . 3_656 174.07(6)
S15 In8F S20 1_545 3_656 86.64(5)
S20 In8F S20 . 3_656 86.41(6)
S20 In8F S20 3_666 3_656 88.79(7)
S16 In8F Bi7F . 1_545 133.74(4)
S15 In8F Bi7F . 1_545 90.97(4)
S15 In8F Bi7F 1_545 1_545 41.96(5)
S20 In8F Bi7F . 1_545 47.93(4)
S20 In8F Bi7F 3_666 1_545 134.32(5)
S20 In8F Bi7F 3_656 1_545 89.53(4)
S16 In8F In7F . 1_545 133.74(4)
S15 In8F In7F . 1_545 90.97(4)
S15 In8F In7F 1_545 1_545 41.96(5)
S20 In8F In7F . 1_545 47.93(4)
S20 In8F In7F 3_666 1_545 134.32(5)
S20 In8F In7F 3_656 1_545 89.53(4)
S16 In8F In7F . . 133.74(4)
S15 In8F In7F . . 41.95(5)
S15 In8F In7F 1_545 . 90.97(4)
S20 In8F In7F . . 47.93(4)
S20 In8F In7F 3_666 . 89.53(4)
S20 In8F In7F 3_656 . 134.32(5)
Bi7F In8F In7F 1_545 . 60.684(13)
In7F In8F In7F 1_545 . 60.684(13)
S16 In8F Bi8F . 1_565 90.0
S15 In8F Bi8F . 1_565 41.17(3)
S15 In8F Bi8F 1_545 1_565 138.83(3)
S20 In8F Bi8F . 1_565 90.0
S20 In8F Bi8F 3_666 1_565 45.61(3)
S20 In8F Bi8F 3_656 1_565 134.39(3)
Bi7F In8F Bi8F 1_545 1_565 120.343(6)
In7F In8F Bi8F 1_545 1_565 120.343(6)
In7F In8F Bi8F . 1_565 59.659(6)
S16 In8F Bi8F . 1_545 90.0
S15 In8F Bi8F . 1_545 138.83(3)
S15 In8F Bi8F 1_545 1_545 41.17(3)
S20 In8F Bi8F . 1_545 90.0010(10)
S20 In8F Bi8F 3_666 1_545 134.39(3)
S20 In8F Bi8F 3_656 1_545 45.61(3)
Bi7F In8F Bi8F 1_545 1_545 59.658(6)
In7F In8F Bi8F 1_545 1_545 59.658(6)
In7F In8F Bi8F . 1_545 120.342(6)
Bi8F In8F Bi8F 1_565 1_545 180.0
S10 In9F S10 1_566 1_556 94.80(7)
S10 In9F S17 1_566 1_565 84.91(5)
S10 In9F S17 1_556 1_565 167.14(7)
S10 In9F S17 1_566 . 167.14(7)
S10 In9F S17 1_556 . 84.91(5)
S17 In9F S17 1_565 . 92.52(7)
S10 In9F S18 1_566 3_666 97.87(5)
S10 In9F S18 1_556 3_666 97.87(5)
S17 In9F S18 1_565 3_666 94.90(5)
S17 In9F S18 . 3_666 94.90(5)
S10 In9F S13 1_566 . 84.44(5)
S10 In9F S13 1_556 . 84.44(5)
S17 In9F S13 1_565 . 82.74(5)
S17 In9F S13 . . 82.74(5)
S18 In9F S13 3_666 . 176.55(6)
S10 In9F Bi9F 1_566 1_565 42.60(4)
S10 In9F Bi9F 1_556 1_565 137.40(3)
S17 In9F Bi9F 1_565 1_565 43.74(3)
S17 In9F Bi9F . 1_565 136.26(3)
S18 In9F Bi9F 3_666 1_565 90.0
S13 In9F Bi9F . 1_565 90.0
S10 In9F Bi9F 1_566 1_545 137.40(3)
S10 In9F Bi9F 1_556 1_545 42.60(3)
S17 In9F Bi9F 1_565 1_545 136.26(3)
S17 In9F Bi9F . 1_545 43.74(3)
S18 In9F Bi9F 3_666 1_545 90.0
S13 In9F Bi9F . 1_545 90.0
Bi9F In9F Bi9F 1_565 1_545 180.0
S10 In9F In9F 1_566 1_565 42.60(4)
S10 In9F In9F 1_556 1_565 137.40(3)
S17 In9F In9F 1_565 1_565 43.74(3)
S17 In9F In9F . 1_565 136.26(3)
S18 In9F In9F 3_666 1_565 90.0
S13 In9F In9F . 1_565 90.0
Bi9F In9F In9F 1_545 1_565 180.0
S10 In9F In9F 1_566 1_545 137.40(3)
S10 In9F In9F 1_556 1_545 42.60(3)
S17 In9F In9F 1_565 1_545 136.26(3)
S17 In9F In9F . 1_545 43.74(3)
S18 In9F In9F 3_666 1_545 90.0
S13 In9F In9F . 1_545 90.0
Bi9F In9F In9F 1_565 1_545 180.0
In9F In9F In9F 1_565 1_545 180.0
S10 In9F In3 1_566 . 86.46(4)
S10 In9F In3 1_556 . 38.93(5)
S17 In9F In3 1_565 . 128.36(5)
S17 In9F In3 . . 85.28(4)
S18 In9F In3 3_666 . 136.73(3)
S13 In9F In3 . . 45.75(3)
Bi9F In9F In3 1_565 . 119.107(6)
Bi9F In9F In3 1_545 . 60.887(6)
In9F In9F In3 1_565 . 119.107(6)
In9F In9F In3 1_545 . 60.887(6)
S10 In9F In3 1_566 1_565 38.93(5)
S10 In9F In3 1_556 1_565 86.46(4)
S17 In9F In3 1_565 1_565 85.28(4)
S17 In9F In3 . 1_565 128.36(5)
S18 In9F In3 3_666 1_565 136.73(3)
S13 In9F In3 . 1_565 45.75(3)
Bi9F In9F In3 1_565 1_565 60.888(6)
Bi9F In9F In3 1_545 1_565 119.107(6)
In9F In9F In3 1_565 1_565 60.888(6)
In9F In9F In3 1_545 1_565 119.107(6)
In3 In9F In3 . 1_565 58.219(13)
In5F S1 Bi1 . 1_545 97.09(6)
In5F S1 Bi1 . . 97.09(6)
Bi1 S1 Bi1 1_545 . 85.22(6)
In5F S1 Pb1 . 1_545 98.86(6)
Bi1 S1 Pb1 1_545 1_545 92.702(17)
Bi1 S1 Pb1 . 1_545 164.06(8)
In5F S1 Pb1 . . 98.86(5)
Bi1 S1 Pb1 1_545 . 164.05(8)
Bi1 S1 Pb1 . . 92.702(17)
Pb1 S1 Pb1 1_545 . 84.96(6)
Bi5F S2 In5F 1_565 . 96.59(7)
In5F S2 In5F 1_565 . 96.59(7)
Bi5F S2 In1 1_565 . 92.75(5)
In5F S2 In1 1_565 . 92.75(5)
In5F S2 In1 . . 92.76(5)
Bi5F S2 Pb1 1_565 . 93.42(5)
In5F S2 Pb1 1_565 . 93.42(5)
In5F S2 Pb1 . . 93.42(5)
In1 S2 Pb1 . . 170.71(8)
Bi5F S2 Pb2 1_565 . 131.70(3)
In5F S2 Pb2 1_565 . 131.70(3)
In5F S2 Pb2 . . 131.70(3)
In1 S2 Pb2 . . 85.31(5)
Pb1 S2 Pb2 . . 85.40(5)
In1 S3 In1 3_566 1_545 92.22(5)
In1 S3 In1 3_566 . 92.23(5)
In1 S3 In1 1_545 . 93.83(6)
In1 S3 Pb2 3_566 1_545 124.67(5)
In1 S3 Pb2 1_545 1_545 85.01(3)
In1 S3 Pb2 . 1_545 143.10(7)
In1 S3 Pb2 3_566 . 124.67(5)
In1 S3 Pb2 1_545 . 143.10(7)
In1 S3 Pb2 . . 85.01(3)
Pb2 S3 Pb2 1_545 . 74.75(4)
In6F S4 In1 . 3_566 119.42(5)
In6F S4 In1 . 3_576 119.42(5)
In1 S4 In1 3_566 3_576 94.69(6)
In6F S4 Bi5F . 3_566 129.70(8)
In1 S4 Bi5F 3_566 3_566 92.61(5)
In1 S4 Bi5F 3_576 3_566 92.61(5)
In6F S4 In5F . 3_566 129.70(8)
In1 S4 In5F 3_566 3_566 92.61(5)
In1 S4 In5F 3_576 3_566 92.61(5)
Bi5F S5 Bi5F 3_556 3_566 92.12(6)
In5F S5 Bi5F 3_556 3_566 92.12(6)
Bi5F S5 In5F 3_556 3_566 92.12(6)
In5F S5 In5F 3_556 3_566 92.12(6)
Bi5F S5 Bi1 3_556 3_566 96.44(5)
In5F S5 Bi1 3_556 3_566 96.44(5)
Bi5F S5 Bi1 3_566 3_566 96.44(5)
In5F S5 Bi1 3_566 3_566 96.44(5)
Bi5F S5 Bi1 3_556 1_556 160.50(8)
In5F S5 Bi1 3_556 1_556 160.50(8)
Bi5F S5 Bi1 3_566 1_556 90.66(2)
In5F S5 Bi1 3_566 1_556 90.66(2)
Bi1 S5 Bi1 3_566 1_556 102.42(5)
Bi5F S5 Bi1 3_556 1_546 90.66(2)
In5F S5 Bi1 3_556 1_546 90.66(2)
Bi5F S5 Bi1 3_566 1_546 160.50(8)
In5F S5 Bi1 3_566 1_546 160.50(8)
Bi1 S5 Bi1 3_566 1_546 102.42(5)
Bi1 S5 Bi1 1_556 1_546 80.57(5)
In3 S6 In3 1_554 1_564 98.52(7)
In3 S6 Pb3 1_554 . 100.67(6)
In3 S6 Pb3 1_564 . 100.67(6)
In3 S6 Pb1 1_554 . 129.78(4)
In3 S6 Pb1 1_564 . 129.78(4)
Pb3 S6 Pb1 . . 84.86(5)
In3 S6 Bi1 1_554 . 92.35(5)
In3 S6 Bi1 1_564 . 92.35(5)
Pb3 S6 Bi1 . . 159.92(7)
Pb1 S6 Bi1 . . 75.05(4)
Pb2 S7 Pb2 . 1_545 87.00(6)
Pb2 S7 Pb4 . 1_545 142.26(7)
Pb2 S7 Pb4 1_545 1_545 85.38(3)
Pb2 S7 Pb4 . . 85.38(3)
Pb2 S7 Pb4 1_545 . 142.26(7)
Pb4 S7 Pb4 1_545 . 78.53(5)
Pb2 S7 Pb1 . 1_545 143.15(7)
Pb2 S7 Pb1 1_545 1_545 88.54(3)
Pb4 S7 Pb1 1_545 1_545 73.52(3)
Pb4 S7 Pb1 . 1_545 118.39(6)
Pb2 S7 Pb1 . . 88.54(3)
Pb2 S7 Pb1 1_545 . 143.15(7)
Pb4 S7 Pb1 1_545 . 118.39(6)
Pb4 S7 Pb1 . . 73.52(3)
Pb1 S7 Pb1 1_545 . 73.70(4)
In2 S8 In6F . . 98.67(5)
In2 S8 Bi6F . 1_545 98.67(5)
In6F S8 Bi6F . 1_545 94.42(6)
In2 S8 In6F . 1_545 98.67(5)
In6F S8 In6F . 1_545 94.42(6)
In2 S8 Pb2 . 1_545 94.84(5)
In6F S8 Pb2 . 1_545 162.49(7)
Bi6F S8 Pb2 1_545 1_545 94.479(18)
In6F S8 Pb2 1_545 1_545 94.479(18)
In2 S8 Pb2 . . 94.84(5)
In6F S8 Pb2 . . 94.478(19)
Bi6F S8 Pb2 1_545 . 162.50(7)
In6F S8 Pb2 1_545 . 162.50(7)
Pb2 S8 Pb2 1_545 . 73.25(4)
In3 S9 Bi6F . 1_545 98.91(6)
In3 S9 In6F . 1_545 98.91(6)
In3 S9 In6F . . 98.91(6)
Bi6F S9 In6F 1_545 . 94.86(6)
In6F S9 In6F 1_545 . 94.86(6)
In3 S9 Bi1 . 1_556 102.61(5)
Bi6F S9 Bi1 1_545 1_556 156.00(7)
In6F S9 Bi1 1_545 1_556 156.00(7)
In6F S9 Bi1 . 1_556 92.23(2)
In3 S9 Bi1 . 1_546 102.61(5)
Bi6F S9 Bi1 1_545 1_546 92.22(2)
In6F S9 Bi1 1_545 1_546 92.22(2)
In6F S9 Bi1 . 1_546 156.00(7)
Bi1 S9 Bi1 1_556 1_546 72.87(4)
In3 S10 Bi9F 1_554 1_544 100.55(6)
In3 S10 In9F 1_554 1_544 100.55(6)
In3 S10 Bi9F 1_554 1_554 100.55(6)
Bi9F S10 Bi9F 1_544 1_554 94.81(7)
In9F S10 Bi9F 1_544 1_554 94.81(7)
In3 S10 In9F 1_554 1_554 100.55(6)
Bi9F S10 In9F 1_544 1_554 94.81(7)
In9F S10 In9F 1_544 1_554 94.81(7)
In3 S10 Pb3 1_554 . 89.71(6)
Bi9F S10 Pb3 1_544 . 164.63(7)
In9F S10 Pb3 1_544 . 164.63(7)
Bi9F S10 Pb3 1_554 . 94.508(18)
In9F S10 Pb3 1_554 . 94.508(18)
In3 S10 Pb3 1_554 1_545 89.71(5)
Bi9F S10 Pb3 1_544 1_545 94.509(18)
In9F S10 Pb3 1_544 1_545 94.509(18)
Bi9F S10 Pb3 1_554 1_545 164.64(7)
In9F S10 Pb3 1_554 1_545 164.64(7)
Pb3 S10 Pb3 . 1_545 73.96(5)
Pb3 S11 Pb3 1_545 . 91.21(6)
Pb3 S11 Pb1 1_545 . 139.77(8)
Pb3 S11 Pb1 . . 84.25(3)
Pb3 S11 Pb1 1_545 1_545 84.25(3)
Pb3 S11 Pb1 . 1_545 139.77(8)
Pb1 S11 Pb1 . 1_545 74.37(5)
Pb3 S11 Pb4 1_545 . 149.84(8)
Pb3 S11 Pb4 . . 91.89(3)
Pb1 S11 Pb4 . . 70.38(3)
Pb1 S11 Pb4 1_545 . 111.57(6)
Pb3 S11 Pb4 1_545 1_545 91.89(3)
Pb3 S11 Pb4 . 1_545 149.84(8)
Pb1 S11 Pb4 . 1_545 111.57(6)
Pb1 S11 Pb4 1_545 1_545 70.38(3)
Pb4 S11 Pb4 . 1_545 71.17(4)
In2 S12 In2 . 1_565 98.51(7)
In2 S12 Pb4 . . 130.74(4)
In2 S12 Pb4 1_565 . 130.74(4)
In2 S12 Pb2 . . 96.13(6)
In2 S12 Pb2 1_565 . 96.13(6)
Pb4 S12 Pb2 . . 81.64(6)
In2 S12 Pb5 . . 94.42(6)
In2 S12 Pb5 1_565 . 94.42(6)
Pb4 S12 Pb5 . . 82.16(5)
Pb2 S12 Pb5 . . 163.81(7)
In6F S13 In9F . . 178.30(8)
In6F S13 In2 . 1_565 89.62(5)
In9F S13 In2 . 1_565 91.62(5)
In6F S13 In2 . . 89.62(5)
In9F S13 In2 . . 91.62(5)
In2 S13 In2 1_565 . 86.52(5)
In6F S13 In3 . . 89.12(5)
In9F S13 In3 . . 89.62(5)
In2 S13 In3 1_565 . 178.66(8)
In2 S13 In3 . . 93.951(14)
In6F S13 In3 . 1_565 89.12(5)
In9F S13 In3 . 1_565 89.63(5)
In2 S13 In3 1_565 1_565 93.951(14)
In2 S13 In3 . 1_565 178.66(8)
In3 S13 In3 . 1_565 85.55(5)
Bi7F S14 In7F 1_545 . 98.27(7)
In7F S14 In7F 1_545 . 98.27(7)
Bi7F S14 In4 1_545 . 91.49(5)
In7F S14 In4 1_545 . 91.49(5)
In7F S14 In4 . . 91.49(5)
Bi7F S14 Pb3 1_545 . 135.91(7)
In7F S14 Pb3 1_545 . 135.91(7)
In7F S14 Pb3 . . 82.68(3)
In4 S14 Pb3 . . 132.59(5)
Bi7F S14 Pb3 1_545 1_545 82.68(3)
In7F S14 Pb3 1_545 1_545 82.68(3)
In7F S14 Pb3 . 1_545 135.92(7)
In4 S14 Pb3 . 1_545 132.59(5)
Pb3 S14 Pb3 . 1_545 68.00(4)
Bi8F S15 In8F 1_565 . 97.66(7)
In8F S15 In8F 1_565 . 97.66(7)
Bi8F S15 In7F 1_565 . 96.20(6)
In8F S15 In7F 1_565 . 96.20(6)
In8F S15 In7F . . 96.20(6)
Bi8F S15 Pb3 1_565 . 130.95(3)
In8F S15 Pb3 1_565 . 130.95(3)
In8F S15 Pb3 . . 130.95(3)
In7F S15 Pb3 . . 85.93(5)
Bi8F S15 Pb4 1_565 . 92.05(5)
In8F S15 Pb4 1_565 . 92.05(5)
In8F S15 Pb4 . . 92.05(5)
In7F S15 Pb4 . . 167.45(8)
Pb3 S15 Pb4 . . 81.52(5)
In8F S16 Pb5 . . 105.54(6)
In8F S16 Pb5 . 1_545 105.54(6)
Pb5 S16 Pb5 . 1_545 85.24(5)
In8F S16 Pb4 . . 104.52(6)
Pb5 S16 Pb4 . . 88.02(2)
Pb5 S16 Pb4 1_545 . 149.91(8)
In8F S16 Pb4 . 1_545 104.52(6)
Pb5 S16 Pb4 . 1_545 149.91(8)
Pb5 S16 Pb4 1_545 1_545 88.02(2)
Pb4 S16 Pb4 . 1_545 83.28(5)
In2 S17 In9F . . 100.86(6)
In2 S17 Bi9F . 1_545 100.86(6)
In9F S17 Bi9F . 1_545 92.51(7)
In2 S17 In9F . 1_545 100.86(6)
In9F S17 In9F . 1_545 92.51(7)
In2 S17 Pb5 . 1_545 97.31(6)
In9F S17 Pb5 . 1_545 160.31(8)
Bi9F S17 Pb5 1_545 1_545 91.471(18)
In9F S17 Pb5 1_545 1_545 91.471(18)
In2 S17 Pb5 . . 97.31(6)
In9F S17 Pb5 . . 91.469(19)
Bi9F S17 Pb5 1_545 . 160.31(8)
In9F S17 Pb5 1_545 . 160.31(8)
Pb5 S17 Pb5 1_545 . 78.67(5)
In4 S18 In4 3_655 3_665 94.89(7)
In4 S18 In4 3_655 . 94.46(6)
In4 S18 In4 3_665 . 94.46(6)
In4 S18 Bi9F 3_655 3_666 119.27(5)
In4 S18 Bi9F 3_665 3_666 119.27(5)
In4 S18 Bi9F . 3_666 127.09(8)
In4 S18 In9F 3_655 3_666 119.27(5)
In4 S18 In9F 3_665 3_666 119.27(5)
In4 S18 In9F . 3_666 127.09(8)
In7F S19 In4 . . 90.05(5)
In7F S19 In4 . 1_565 90.04(5)
In4 S19 In4 . 1_565 92.85(7)
In7F S19 Pb5 . 3_676 105.14(6)
In4 S19 Pb5 . 3_676 163.42(7)
In4 S19 Pb5 1_565 3_676 93.75(2)
In7F S19 Pb5 . 3_666 105.14(6)
In4 S19 Pb5 . 3_666 93.74(2)
In4 S19 Pb5 1_565 3_666 163.42(7)
Pb5 S19 Pb5 3_676 3_666 76.11(5)
In8F S20 Bi8F . 3_666 93.58(6)
In8F S20 In8F . 3_666 93.58(6)
In8F S20 Bi8F . 3_656 93.58(6)
Bi8F S20 Bi8F 3_666 3_656 88.79(7)
In8F S20 Bi8F 3_666 3_656 88.79(7)
In8F S20 In8F . 3_656 93.58(6)
Bi8F S20 In8F 3_666 3_656 88.79(7)
In8F S20 In8F 3_666 3_656 88.79(7)
In8F S20 In7F . . 86.76(6)
Bi8F S20 In7F 3_666 . 92.805(14)
In8F S20 In7F 3_666 . 92.805(14)
Bi8F S20 In7F 3_656 . 178.35(7)
In8F S20 In7F 3_656 . 178.35(7)
In8F S20 Bi7F . 1_545 86.75(6)
Bi8F S20 Bi7F 3_666 1_545 178.35(7)
In8F S20 Bi7F 3_666 1_545 178.35(7)
Bi8F S20 Bi7F 3_656 1_545 92.805(14)
In8F S20 Bi7F 3_656 1_545 92.805(14)
In7F S20 Bi7F . 1_545 85.60(6)
In8F S20 In7F . 1_545 86.75(6)
Bi8F S20 In7F 3_666 1_545 178.35(7)
In8F S20 In7F 3_666 1_545 178.35(7)
Bi8F S20 In7F 3_656 1_545 92.805(14)
In8F S20 In7F 3_656 1_545 92.805(14)
In7F S20 In7F . 1_545 85.60(6)
In8F S20 Pb5 . 3_666 177.96(9)
Bi8F S20 Pb5 3_666 3_666 87.87(6)
In8F S20 Pb5 3_666 3_666 87.87(6)
Bi8F S20 Pb5 3_656 3_666 87.87(6)
In8F S20 Pb5 3_656 3_666 87.87(6)
In7F S20 Pb5 . 3_666 91.75(6)
Bi7F S20 Pb5 1_545 3_666 91.75(6)
In7F S20 Pb5 1_545 3_666 91.75(6)

loop_
_geom_bond_atom_site_label_1
_geom_bond_atom_site_label_2
_geom_bond_site_symmetry_2
_geom_bond_distance
Pb1 S1 . 2.8745(15)
Pb1 S1 1_565 2.8745(15)
Pb1 S2 . 3.086(2)
Pb1 S6 . 3.140(2)
Pb1 S11 1_565 3.2118(17)
Pb1 S11 . 3.2119(17)
Pb1 S7 . 3.2368(16)
Pb1 S7 1_565 3.2368(16)
Pb2 S7 1_565 2.8200(14)
Pb2 S7 . 2.8201(14)
Pb2 S2 . 3.163(2)
Pb2 S12 . 3.167(2)
Pb2 S3 . 3.1978(16)
Pb2 S3 1_565 3.1979(16)
Pb2 S8 . 3.2540(16)
Pb2 S8 1_565 3.2541(16)
Pb3 S11 . 2.7169(15)
Pb3 S11 1_565 2.7170(15)
Pb3 S6 . 2.765(2)
Pb3 S10 1_565 3.2271(17)
Pb3 S10 . 3.2271(17)
Pb3 S15 . 3.302(2)
Pb3 S14 1_565 3.4716(17)
Pb3 S14 . 3.4717(17)
Pb4 S16 1_565 2.9216(16)
Pb4 S16 . 2.9216(16)
Pb4 S12 . 2.940(2)
Pb4 S7 . 3.0673(16)
Pb4 S7 1_565 3.0673(16)
Pb4 S11 1_565 3.3361(17)
Pb4 S11 . 3.3361(17)
Pb4 S15 . 3.392(2)
Pb5 S16 1_565 2.8667(15)
Pb5 S16 . 2.8667(15)
Pb5 S17 . 3.0626(16)
Pb5 S17 1_565 3.0626(16)
Pb5 S19 3_676 3.1492(17)
Pb5 S19 3_666 3.1492(17)
Pb5 S12 . 3.174(2)
Pb5 S20 3_666 3.413(2)
Bi1 S5 3_566 2.791(2)
Bi1 S1 . 2.8675(15)
Bi1 S1 1_565 2.8675(15)
Bi1 S5 1_554 3.0023(16)
Bi1 S5 1_564 3.0023(16)
Bi1 S9 1_554 3.2686(16)
Bi1 S9 1_564 3.2686(16)
Bi1 S6 . 3.649(2)
In1 S3 3_566 2.533(2)
In1 S4 3_566 2.6395(13)
In1 S4 3_576 2.6395(13)
In1 S3 1_565 2.6581(14)
In1 S3 . 2.6581(14)
In1 S2 . 2.682(2)
In2 S8 . 2.521(2)
In2 S17 . 2.554(2)
In2 S12 1_545 2.5622(14)
In2 S12 . 2.5622(14)
In2 S13 . 2.8326(14)
In2 S13 1_545 2.8327(14)
In3 S9 . 2.523(2)
In3 S10 1_556 2.550(2)
In3 S6 1_556 2.5622(13)
In3 S6 1_546 2.5622(13)
In3 S13 1_545 2.8584(14)
In3 S13 . 2.8585(15)
In4 S14 . 2.570(2)
In4 S18 3_655 2.6353(15)
In4 S18 3_665 2.6353(15)
In4 S18 . 2.664(2)
In4 S19 . 2.6796(15)
In4 S19 1_545 2.6796(15)
In5F S1 . 2.587(2)
In5F S2 . 2.6002(13)
In5F S2 1_545 2.6002(13)
In5F S4 3_566 2.650(2)
In5F S5 3_556 2.6959(14)
In5F S5 3_566 2.6959(14)
In6F S4 . 2.592(2)
In6F S9 . 2.6361(13)
In6F S9 1_565 2.6362(13)
In6F S8 1_565 2.6451(13)
In6F S8 . 2.6452(13)
In6F S13 . 2.728(2)
In7F S19 . 2.519(2)
In7F S14 . 2.5670(13)
In7F S14 1_565 2.5670(13)
In7F S15 . 2.584(2)
In7F S20 1_565 2.8571(17)
In7F S20 . 2.8572(17)
In8F S16 . 2.551(2)
In8F S15 . 2.5788(13)
In8F S15 1_545 2.5789(13)
In8F S20 . 2.737(2)
In8F S20 3_666 2.7749(17)
In8F S20 3_656 2.7749(16)
In9F S10 1_566 2.6372(15)
In9F S10 1_556 2.6372(15)
In9F S17 1_565 2.6870(15)
In9F S17 . 2.6870(15)
In9F S18 3_666 2.688(2)
In9F S13 . 2.803(2)
S1 Bi1 1_545 2.8675(15)
S1 Pb1 1_545 2.8744(15)
S2 Bi5F 1_565 2.6002(13)
S2 In5F 1_565 2.6002(13)
S3 In1 3_566 2.533(2)
S3 In1 1_545 2.6581(14)
S3 Pb2 1_545 3.1978(16)
S4 In1 3_566 2.6395(13)
S4 In1 3_576 2.6395(13)
S4 Bi5F 3_566 2.650(2)
S4 In5F 3_566 2.650(2)
S5 Bi5F 3_556 2.6959(14)
S5 In5F 3_556 2.6959(14)
S5 Bi5F 3_566 2.6959(14)
S5 In5F 3_566 2.6959(14)
S5 Bi1 3_566 2.791(2)
S5 Bi1 1_556 3.0023(16)
S5 Bi1 1_546 3.0023(16)
S6 In3 1_554 2.5622(13)
S6 In3 1_564 2.5622(13)
S7 Pb2 1_545 2.8201(14)
S7 Pb4 1_545 3.0673(16)
S7 Pb1 1_545 3.2368(16)
S8 Bi6F 1_545 2.6453(13)
S8 In6F 1_545 2.6453(13)
S8 Pb2 1_545 3.2540(16)
S9 Bi6F 1_545 2.6360(13)
S9 In6F 1_545 2.6360(13)
S9 Bi1 1_556 3.2687(16)
S9 Bi1 1_546 3.2687(16)
S10 In3 1_554 2.550(2)
S10 Bi9F 1_544 2.6371(15)
S10 In9F 1_544 2.6371(15)
S10 Bi9F 1_554 2.6371(15)
S10 In9F 1_554 2.6371(15)
S10 Pb3 1_545 3.2271(17)
S11 Pb3 1_545 2.7169(15)
S11 Pb1 1_545 3.2120(17)
S11 Pb4 1_545 3.3361(17)
S12 In2 1_565 2.5623(14)
S13 In2 1_565 2.8326(14)
S13 In3 1_565 2.8585(14)
S14 Bi7F 1_545 2.5669(13)
S14 In7F 1_545 2.5669(13)
S14 Pb3 1_545 3.4717(17)
S15 Bi8F 1_565 2.5788(13)
S15 In8F 1_565 2.5788(13)
S16 Pb5 1_545 2.8668(15)
S16 Pb4 1_545 2.9216(16)
S17 Bi9F 1_545 2.6871(15)
S17 In9F 1_545 2.6871(15)
S17 Pb5 1_545 3.0625(16)
S18 In4 3_655 2.6352(15)
S18 In4 3_665 2.6352(15)
S18 Bi9F 3_666 2.688(2)
S18 In9F 3_666 2.688(2)
S19 In4 1_565 2.6797(15)
S19 Pb5 3_676 3.1493(17)
S19 Pb5 3_666 3.1493(17)
S20 Bi8F 3_666 2.7748(16)
S20 In8F 3_666 2.7748(16)
S20 Bi8F 3_656 2.7748(16)
S20 In8F 3_656 2.7748(16)
S20 Bi7F 1_545 2.8572(17)
S20 In7F 1_545 2.8572(17)
S20 Pb5 3_666 3.413(2)
